data_4512094
loop_
_publ_author_name
'do Pim, Walace D.'
'Sim\~oes, Tatiana R. G.'
'Oliveira, Willian X. C.'
'Fernandes, Isabella R. A.'
'Pinheiro, Carlos B.'
'Lloret, Francesc'
'Julve, Miguel'
'Stumpf, Humberto O.'
'Pereira, Cynthia L. M.'

_publ_section_title
;
 Influence of Copper(II) and Nickel(II) Ions in the Topology of Systems
 Based on a Flexible Bis-Oxamate and Bipyridine Building Blocks
;
_journal_issue 11
_journal_name_full 'Crystal Growth &amp; Design'
_journal_page_first 5929
_journal_paper_doi 10.1021/cg501134y
_journal_volume 14
_journal_year 2014
_chemical_formula_moiety 'C28 H22 Cu N4 O6, C2 H6 O S, 3(H2 O)'
_chemical_formula_sum 'C30 H34 Cu N4 O10 S'
_chemical_formula_weight 706.21
_space_group_IT_number 14
_symmetry_cell_setting monoclinic
_symmetry_space_group_name_Hall '-P 2yn'
_symmetry_space_group_name_H-M 'P 1 21/n 1'
_atom_sites_solution_hydrogens geom
_atom_sites_solution_primary direct
_atom_sites_solution_secondary difmap
_audit_creation_method SHELXL-97
_cell_angle_alpha 90.00
_cell_angle_beta 107.356(4)
_cell_angle_gamma 90.00
_cell_formula_units_Z 4
_cell_length_a 13.7575(6)
_cell_length_b 15.2378(6)
_cell_length_c 15.4772(7)
_cell_measurement_reflns_used 4827
_cell_measurement_temperature 150(2)
_cell_measurement_theta_max 66.4178
_cell_measurement_theta_min 2.8997
_cell_volume 3096.8(2)
_computing_cell_refinement
;
'Sat Apr 06 22:58:01 2013'
;
_computing_data_collection
;
'Sat Apr 06 22:58:01 2013'
;
_computing_data_reduction
;
'Sat Apr 06 22:58:01 2013'
;
_computing_structure_refinement 'SHELXL-97 (Sheldrick, 1997)'
_computing_structure_solution 'SHELXS-97 (Sheldrick, 1990)'
_diffrn_ambient_temperature 150(2)
_diffrn_detector_area_resol_mean 10.4186
_diffrn_measured_fraction_theta_full 0.995
_diffrn_measured_fraction_theta_max 0.995
_diffrn_measurement_device_type 'Xcalibur, Atlas, Gemini ultra'
_diffrn_measurement_method '\w scans'
_diffrn_radiation_monochromator graphite
_diffrn_radiation_source 'fine-focus sealed tube'
_diffrn_radiation_type CuK\a
_diffrn_radiation_wavelength 1.54180
_diffrn_reflns_av_R_equivalents 0.0890
_diffrn_reflns_av_sigmaI/netI 0.0804
_diffrn_reflns_limit_h_max 15
_diffrn_reflns_limit_h_min -16
_diffrn_reflns_limit_k_max 18
_diffrn_reflns_limit_k_min -17
_diffrn_reflns_limit_l_max 18
_diffrn_reflns_limit_l_min -17
_diffrn_reflns_number 21697
_diffrn_reflns_theta_full 66.31
_diffrn_reflns_theta_max 66.31
_diffrn_reflns_theta_min 3.78
_exptl_absorpt_coefficient_mu 2.182
_exptl_absorpt_correction_T_max 0.919
_exptl_absorpt_correction_T_min 0.775
_exptl_absorpt_correction_type analytical
_exptl_absorpt_process_details
;
'Sat Apr 06 22:58:01 2013'
;
_exptl_crystal_colour 'Light Green'
_exptl_crystal_density_diffrn 1.515
_exptl_crystal_density_method 'not measured'
_exptl_crystal_description Platlet
_exptl_crystal_F_000 1468
_exptl_crystal_size_max 0.1630
_exptl_crystal_size_mid 0.1128
_exptl_crystal_size_min 0.0405
_refine_diff_density_max 0.807
_refine_diff_density_min -0.801
_refine_diff_density_rms 0.083
_refine_ls_extinction_method none
_refine_ls_goodness_of_fit_ref 1.018
_refine_ls_hydrogen_treatment mixed
_refine_ls_matrix_type full
_refine_ls_number_parameters 428
_refine_ls_number_reflns 5408
_refine_ls_number_restraints 10
_refine_ls_restrained_S_all 1.018
_refine_ls_R_factor_all 0.0977
_refine_ls_R_factor_gt 0.0608
_refine_ls_shift/su_max 0.025
_refine_ls_shift/su_mean 0.001
_refine_ls_structure_factor_coef Fsqd
_refine_ls_weighting_details 'calc w=1/[\s^2^(Fo^2^)+(0.1079P)^2^+0.0000P] where P=(Fo^2^+2Fc^2^)/3'
_refine_ls_weighting_scheme calc
_refine_ls_wR_factor_gt 0.1559
_refine_ls_wR_factor_ref 0.1831
_reflns_number_gt 3665
_reflns_number_total 5408
_reflns_threshold_expression >2sigma(I)
_cod_data_source_file cg501134y_si_004.cif
_cod_data_source_block Cuedbipy-chain
_cod_depositor_comments 'Adding full bibliography for 4512093--4512095.cif.'
_cod_original_sg_symbol_H-M 'P 21/n '
_cod_database_code 4512094

loop_
_symmetry_equiv_pos_as_xyz
'x, y, z'
'-x+1/2, y+1/2, -z+1/2'
'-x, -y, -z'
'x-1/2, -y-1/2, z-1/2'

loop_
_atom_site_label
_atom_site_type_symbol
_atom_site_fract_x
_atom_site_fract_y
_atom_site_fract_z
_atom_site_U_iso_or_equiv
_atom_site_adp_type
_atom_site_occupancy
_atom_site_symmetry_multiplicity
_atom_site_calc_flag
_atom_site_refinement_flags
_atom_site_disorder_assembly
_atom_site_disorder_group
Cu1 Cu 0.58891(5) 0.31940(4) 0.19430(4) 0.0376(2) Uani 1 1 d . . .
O2 O 0.5032(2) 0.4061(2) 0.1106(2) 0.0454(8) Uani 1 1 d . . .
O4 O 0.3367(3) 0.1699(2) 0.1492(2) 0.0513(8) Uani 1 1 d . . .
O1 O 0.5745(2) 0.42840(18) 0.29211(18) 0.0366(7) Uani 1 1 d . . .
N3 N 0.4087(3) 0.1289(2) 0.0152(2) 0.0384(9) Uani 1 1 d . . .
H3 H 0.3513 0.1155 0.0231 0.046 Uiso 1 1 calc R . .
O6 O 0.5462(2) 0.2192(2) 0.0737(2) 0.0462(8) Uani 1 1 d . . .
O3 O 0.4199(3) 0.5337(3) 0.0988(2) 0.0614(10) Uani 1 1 d . . .
O5 O 0.4669(2) 0.2597(2) 0.2119(2) 0.0446(8) Uani 1 1 d . . .
N1 N 0.6901(3) 0.2465(2) 0.2869(2) 0.0341(8) Uani 1 1 d . . .
N2 N 0.7156(3) 0.3492(2) 0.1615(2) 0.0373(8) Uani 1 1 d . . .
N4 N 0.4959(3) 0.5618(2) 0.2788(2) 0.0398(9) Uani 1 1 d . . .
H4 H 0.4607 0.5987 0.2399 0.048 Uiso 1 1 calc R . .
C6 C 0.7994(3) 0.3031(3) 0.2068(3) 0.0360(10) Uani 1 1 d . . .
C4 C 0.8650(4) 0.2042(3) 0.3442(3) 0.0411(11) Uani 1 1 d . . .
H4A H 0.9312 0.2074 0.3406 0.049 Uiso 1 1 calc R . .
C26 C 0.4295(3) 0.0873(3) -0.0592(3) 0.0365(10) Uani 1 1 d . . .
C7 C 0.8876(4) 0.3054(3) 0.1805(3) 0.0449(11) Uani 1 1 d . . .
H7 H 0.9452 0.2745 0.2131 0.054 Uiso 1 1 calc R . .
C19 C 0.7112(3) 0.5860(3) 0.3877(3) 0.0389(10) Uani 1 1 d . . .
H19A H 0.7560 0.6366 0.4009 0.047 Uiso 1 1 calc R . .
H19B H 0.6865 0.5791 0.3225 0.047 Uiso 1 1 calc R . .
C20 C 0.2715(3) -0.0036(3) -0.0700(3) 0.0382(10) Uani 1 1 d . . .
H20A H 0.2250 0.0459 -0.0815 0.046 Uiso 1 1 calc R . .
H20B H 0.2964 -0.0118 -0.0050 0.046 Uiso 1 1 calc R . .
C13 C 0.5218(3) 0.5866(3) 0.3728(3) 0.0401(10) Uani 1 1 d . . .
C21 C 0.3614(3) 0.0197(3) -0.1038(3) 0.0359(9) Uani 1 1 d . . .
C16 C 0.5606(5) 0.6477(4) 0.5481(4) 0.0603(15) Uani 1 1 d . . .
H16 H 0.5740 0.6686 0.6069 0.072 Uiso 1 1 calc R . .
C5 C 0.7860(3) 0.2498(3) 0.2827(3) 0.0329(9) Uani 1 1 d . . .
C28 C 0.4178(3) 0.2064(3) 0.1516(3) 0.0419(11) Uani 1 1 d . . .
C11 C 0.4770(3) 0.4762(3) 0.1417(3) 0.0419(11) Uani 1 1 d . . .
C9 C 0.8040(4) 0.4008(4) 0.0609(3) 0.0560(14) Uani 1 1 d . . .
H9 H 0.8044 0.4351 0.0113 0.067 Uiso 1 1 calc R . .
C8 C 0.8885(4) 0.3537(4) 0.1061(4) 0.0569(14) Uani 1 1 d . . .
H8 H 0.9461 0.3544 0.0864 0.068 Uiso 1 1 calc R . .
C3 C 0.8433(4) 0.1545(3) 0.4103(3) 0.0474(12) Uani 1 1 d . . .
H3A H 0.8947 0.1237 0.4520 0.057 Uiso 1 1 calc R . .
C18 C 0.6226(3) 0.6015(3) 0.4237(3) 0.0391(10) Uani 1 1 d . . .
C14 C 0.4425(4) 0.6019(3) 0.4091(4) 0.0530(13) Uani 1 1 d . . .
H14 H 0.3758 0.5919 0.3739 0.064 Uiso 1 1 calc R . .
C23 C 0.4633(4) 0.0002(3) -0.2054(3) 0.0472(11) Uani 1 1 d . . .
H23 H 0.4742 -0.0285 -0.2547 0.057 Uiso 1 1 calc R . .
C10 C 0.7181(4) 0.3972(3) 0.0896(3) 0.0466(12) Uani 1 1 d . . .
H10 H 0.6606 0.4289 0.0582 0.056 Uiso 1 1 calc R . .
C12 C 0.5212(3) 0.4873(3) 0.2465(3) 0.0373(10) Uani 1 1 d . . .
C17 C 0.6389(4) 0.6326(3) 0.5120(3) 0.0501(12) Uani 1 1 d . . .
H17 H 0.7053 0.6435 0.5476 0.060 Uiso 1 1 calc R . .
C27 C 0.4651(3) 0.1861(3) 0.0749(3) 0.0394(10) Uani 1 1 d . . .
C2 C 0.7448(4) 0.1508(3) 0.4138(3) 0.0491(12) Uani 1 1 d . . .
H2 H 0.7287 0.1166 0.4575 0.059 Uiso 1 1 calc R . .
C1 C 0.6690(4) 0.1985(3) 0.3515(3) 0.0422(11) Uani 1 1 d . . .
H1 H 0.6026 0.1969 0.3549 0.051 Uiso 1 1 calc R . .
C25 C 0.5127(4) 0.1089(3) -0.0877(3) 0.0455(12) Uani 1 1 d . . .
H25 H 0.5568 0.1531 -0.0583 0.055 Uiso 1 1 calc R . .
C22 C 0.3810(4) -0.0215(3) -0.1774(3) 0.0428(11) Uani 1 1 d . . .
H22 H 0.3368 -0.0650 -0.2083 0.051 Uiso 1 1 calc R . .
C24 C 0.5305(4) 0.0650(3) -0.1602(3) 0.0487(12) Uani 1 1 d . . .
H24 H 0.5873 0.0788 -0.1785 0.058 Uiso 1 1 calc R . .
C15 C 0.4615(5) 0.6314(4) 0.4962(5) 0.0662(17) Uani 1 1 d . . .
H15 H 0.4080 0.6404 0.5202 0.079 Uiso 1 1 calc R . .
O7 O 0.3734(3) 0.7016(3) 0.1585(3) 0.0620(10) Uani 1 1 d D . .
O9 O 0.1863(4) 0.6711(7) 0.1795(4) 0.137(3) Uani 1 1 d D . .
S1A S 0.2236(2) 0.40072(14) 0.14170(14) 0.0364(8) Uiso 0.571(8) 1 d PG A 1
O10A O 0.1273(3) 0.4356(3) 0.0736(3) 0.058(2) Uiso 0.571(8) 1 d PG A 1
C29A C 0.2553(6) 0.4771(4) 0.2299(3) 0.069(3) Uiso 0.571(8) 1 d PG A 1
H29A H 0.2849 0.5281 0.2113 0.103 Uiso 0.571(8) 1 calc PR A 1
H29B H 0.3034 0.4515 0.2820 0.103 Uiso 0.571(8) 1 calc PR A 1
H29C H 0.1950 0.4938 0.2449 0.103 Uiso 0.571(8) 1 calc PR A 1
C30A C 0.1834(5) 0.3118(4) 0.1962(5) 0.065(3) Uiso 0.571(8) 1 d PG A 1
H30A H 0.1244 0.3288 0.2130 0.098 Uiso 0.571(8) 1 calc PR A 1
H30B H 0.2372 0.2959 0.2495 0.098 Uiso 0.571(8) 1 calc PR A 1
H30C H 0.1670 0.2626 0.1558 0.098 Uiso 0.571(8) 1 calc PR A 1
S1B S 0.1919(8) 0.4123(6) 0.1329(5) 0.117(3) Uiso 0.429(8) 1 d P A 2
O10B O 0.1211(8) 0.4705(7) 0.1470(7) 0.076(3) Uiso 0.429(8) 1 d P A 2
C30B C 0.1489(10) 0.3015(9) 0.1248(9) 0.057(3) Uiso 0.429(8) 1 d P A 2
H30D H 0.1192 0.2897 0.1725 0.085 Uiso 0.429(8) 1 calc PR A 2
H30E H 0.2054 0.2627 0.1304 0.085 Uiso 0.429(8) 1 calc PR A 2
H30F H 0.0987 0.2924 0.0673 0.085 Uiso 0.429(8) 1 calc PR A 2
C29B C 0.2906(10) 0.3995(9) 0.2429(9) 0.062(4) Uiso 0.429(8) 1 d P A 2
H29D H 0.3229 0.4551 0.2617 0.093 Uiso 0.429(8) 1 calc PR A 2
H29E H 0.3406 0.3578 0.2370 0.093 Uiso 0.429(8) 1 calc PR A 2
H29F H 0.2598 0.3790 0.2872 0.093 Uiso 0.429(8) 1 calc PR A 2
H7A H 0.377(5) 0.667(4) 0.113(4) 0.093 Uiso 1 1 d D . .
H9B H 0.137(4) 0.636(4) 0.146(4) 0.093 Uiso 1 1 d D . .
H9A H 0.163(5) 0.682(5) 0.227(3) 0.093 Uiso 1 1 d D . .
H7B H 0.312(3) 0.692(5) 0.164(5) 0.093 Uiso 1 1 d D . .
O8 O -0.0141(6) 0.4116(5) -0.0816(5) 0.125(2) Uani 1 1 d D . .
H8A H 0.033(7) 0.420(7) -0.026(5) 0.188 Uiso 1 1 d D . .
H8B H -0.049(8) 0.465(5) -0.081(5) 0.188 Uiso 1 1 d D . .

loop_
_atom_site_aniso_label
_atom_site_aniso_U_11
_atom_site_aniso_U_22
_atom_site_aniso_U_33
_atom_site_aniso_U_23
_atom_site_aniso_U_13
_atom_site_aniso_U_12
Cu1 0.0354(4) 0.0383(4) 0.0328(3) 0.0021(3) 0.0007(2) -0.0066(3)
O2 0.0437(18) 0.0491(19) 0.0326(15) 0.0027(14) -0.0051(13) -0.0025(14)
O4 0.0417(19) 0.060(2) 0.0522(19) -0.0090(16) 0.0143(15) -0.0177(15)
O1 0.0363(16) 0.0337(15) 0.0334(14) 0.0027(12) 0.0006(12) 0.0010(12)
N3 0.0315(19) 0.042(2) 0.0359(19) 0.0039(16) 0.0015(15) -0.0078(15)
O6 0.0385(18) 0.0462(18) 0.0491(18) 0.0028(15) 0.0055(14) -0.0129(14)
O3 0.060(2) 0.067(2) 0.0426(19) 0.0112(17) -0.0066(16) 0.0165(18)
O5 0.0399(18) 0.0469(18) 0.0415(16) -0.0026(14) 0.0039(13) -0.0139(14)
N1 0.038(2) 0.0346(18) 0.0277(17) 0.0001(14) 0.0065(14) -0.0050(14)
N2 0.040(2) 0.0369(19) 0.0290(17) 0.0014(15) 0.0016(15) -0.0114(15)
N4 0.0333(19) 0.040(2) 0.0410(19) 0.0090(16) 0.0025(15) 0.0077(15)
C6 0.035(2) 0.039(2) 0.028(2) -0.0042(17) -0.0004(17) -0.0122(18)
C4 0.040(2) 0.041(2) 0.033(2) -0.0026(19) -0.0029(18) 0.0017(18)
C26 0.032(2) 0.038(2) 0.035(2) 0.0094(19) 0.0029(17) 0.0000(18)
C7 0.039(3) 0.053(3) 0.040(2) -0.007(2) 0.0090(19) -0.012(2)
C19 0.035(2) 0.041(2) 0.035(2) 0.0054(19) 0.0026(18) 0.0056(18)
C20 0.037(2) 0.040(2) 0.031(2) -0.0005(18) -0.0004(17) -0.0052(18)
C13 0.044(3) 0.030(2) 0.046(2) 0.0061(19) 0.012(2) 0.0094(18)
C21 0.033(2) 0.040(2) 0.029(2) 0.0075(18) 0.0023(17) 0.0013(17)
C16 0.088(4) 0.042(3) 0.057(3) -0.001(2) 0.031(3) 0.015(3)
C5 0.035(2) 0.033(2) 0.0263(19) -0.0035(16) 0.0029(17) -0.0056(17)
C28 0.036(2) 0.042(2) 0.042(2) 0.005(2) 0.0021(19) -0.0080(19)
C11 0.031(2) 0.053(3) 0.037(2) 0.009(2) 0.0037(18) -0.006(2)
C9 0.067(4) 0.065(3) 0.034(2) 0.002(2) 0.011(2) -0.028(3)
C8 0.050(3) 0.076(4) 0.048(3) -0.005(3) 0.017(2) -0.026(3)
C3 0.057(3) 0.042(2) 0.031(2) 0.0031(19) -0.005(2) 0.005(2)
C18 0.047(3) 0.032(2) 0.037(2) 0.0117(18) 0.0103(19) 0.0114(18)
C14 0.049(3) 0.036(2) 0.085(4) -0.003(3) 0.038(3) 0.006(2)
C23 0.049(3) 0.054(3) 0.040(2) 0.009(2) 0.015(2) 0.007(2)
C10 0.046(3) 0.053(3) 0.033(2) 0.006(2) 0.000(2) -0.017(2)
C12 0.025(2) 0.044(2) 0.039(2) 0.005(2) 0.0041(17) -0.0024(18)
C17 0.065(3) 0.039(3) 0.042(3) 0.006(2) 0.009(2) 0.013(2)
C27 0.032(2) 0.038(2) 0.039(2) 0.0082(19) -0.0033(18) -0.0069(18)
C2 0.066(3) 0.048(3) 0.031(2) 0.009(2) 0.012(2) 0.000(2)
C1 0.048(3) 0.046(3) 0.034(2) 0.000(2) 0.015(2) -0.002(2)
C25 0.039(3) 0.044(3) 0.047(3) 0.017(2) 0.002(2) -0.003(2)
C22 0.041(3) 0.043(2) 0.038(2) 0.004(2) 0.0026(19) -0.0001(19)
C24 0.039(3) 0.060(3) 0.049(3) 0.020(2) 0.015(2) 0.004(2)
C15 0.088(5) 0.044(3) 0.089(4) -0.009(3) 0.061(4) 0.005(3)
O7 0.046(2) 0.064(2) 0.076(3) 0.018(2) 0.0189(19) 0.0123(17)
O9 0.066(3) 0.284(10) 0.071(3) -0.014(4) 0.035(3) -0.034(4)
O8 0.120(5) 0.124(5) 0.151(6) -0.030(5) 0.069(4) -0.016(4)

loop_
_atom_type_symbol
_atom_type_description
_atom_type_scat_dispersion_real
_atom_type_scat_dispersion_imag
_atom_type_scat_source
C C 0.0181 0.0091 'International Tables Vol C Tables 4.2.6.8 and 6.1.1.4'
H H 0.0000 0.0000 'International Tables Vol C Tables 4.2.6.8 and 6.1.1.4'
O O 0.0492 0.0322 'International Tables Vol C Tables 4.2.6.8 and 6.1.1.4'
S S 0.3331 0.5567 'International Tables Vol C Tables 4.2.6.8 and 6.1.1.4'
Cu Cu -1.9646 0.5888 'International Tables Vol C Tables 4.2.6.8 and 6.1.1.4'
N N 0.0311 0.0180 'International Tables Vol C Tables 4.2.6.8 and 6.1.1.4'

loop_
_geom_angle_atom_site_label_1
_geom_angle_atom_site_label_2
_geom_angle_atom_site_label_3
_geom_angle
_geom_angle_site_symmetry_1
_geom_angle_site_symmetry_3
O2 Cu1 O5 91.84(14) . .
O2 Cu1 N1 171.35(13) . .
O5 Cu1 N1 94.77(14) . .
O2 Cu1 N2 94.38(14) . .
O5 Cu1 N2 164.93(15) . .
N1 Cu1 N2 80.57(14) . .
O2 Cu1 O1 78.26(12) . .
O5 Cu1 O1 89.91(12) . .
N1 Cu1 O1 96.15(12) . .
N2 Cu1 O1 104.78(13) . .
O2 Cu1 O6 87.41(12) . .
O5 Cu1 O6 77.93(12) . .
N1 Cu1 O6 99.42(13) . .
N2 Cu1 O6 88.64(13) . .
O1 Cu1 O6 160.94(11) . .
C11 O2 Cu1 119.7(3) . .
C12 O1 Cu1 107.6(3) . .
C27 N3 C26 129.6(4) . .
C27 N3 H3 115.2 . .
C26 N3 H3 115.2 . .
C27 O6 Cu1 105.6(3) . .
C28 O5 Cu1 118.4(3) . .
C1 N1 C5 119.5(4) . .
C1 N1 Cu1 125.2(3) . .
C5 N1 Cu1 115.3(3) . .
C10 N2 C6 119.0(4) . .
C10 N2 Cu1 124.9(3) . .
C6 N2 Cu1 114.9(3) . .
C12 N4 C13 126.2(4) . .
C12 N4 H4 116.9 . .
C13 N4 H4 116.9 . .
N2 C6 C7 121.2(4) . .
N2 C6 C5 113.9(4) . .
C7 C6 C5 124.8(4) . .
C3 C4 C5 118.9(5) . .
C3 C4 H4A 120.5 . .
C5 C4 H4A 120.5 . .
C25 C26 N3 122.7(4) . .
C25 C26 C21 120.3(4) . .
N3 C26 C21 117.0(4) . .
C8 C7 C6 119.1(5) . .
C8 C7 H7 120.4 . .
C6 C7 H7 120.4 . .
C18 C19 C20 111.4(4) . 4_666
C18 C19 H19A 109.3 . .
C20 C19 H19A 109.3 4_666 .
C18 C19 H19B 109.3 . .
C20 C19 H19B 109.3 4_666 .
H19A C19 H19B 108.0 . .
C21 C20 C19 115.8(4) . 4_565
C21 C20 H20A 108.3 . .
C19 C20 H20A 108.3 4_565 .
C21 C20 H20B 108.3 . .
C19 C20 H20B 108.3 4_565 .
H20A C20 H20B 107.4 . .
C14 C13 C18 120.9(5) . .
C14 C13 N4 117.7(4) . .
C18 C13 N4 121.2(4) . .
C22 C21 C26 117.5(4) . .
C22 C21 C20 123.4(4) . .
C26 C21 C20 119.2(4) . .
C17 C16 C15 119.4(5) . .
C17 C16 H16 120.3 . .
C15 C16 H16 120.3 . .
N1 C5 C4 121.6(4) . .
N1 C5 C6 114.6(3) . .
C4 C5 C6 123.8(4) . .
O4 C28 O5 125.9(5) . .
O4 C28 C27 118.0(4) . .
O5 C28 C27 116.1(4) . .
O3 C11 O2 127.0(4) . .
O3 C11 C12 118.2(5) . .
O2 C11 C12 114.8(4) . .
C8 C9 C10 119.5(5) . .
C8 C9 H9 120.2 . .
C10 C9 H9 120.2 . .
C7 C8 C9 119.5(5) . .
C7 C8 H8 120.3 . .
C9 C8 H8 120.3 . .
C4 C3 C2 119.2(4) . .
C4 C3 H3A 120.4 . .
C2 C3 H3A 120.4 . .
C13 C18 C17 116.7(4) . .
C13 C18 C19 123.0(4) . .
C17 C18 C19 120.2(4) . .
C15 C14 C13 120.7(5) . .
C15 C14 H14 119.6 . .
C13 C14 H14 119.6 . .
C22 C23 C24 120.1(5) . .
C22 C23 H23 120.0 . .
C24 C23 H23 120.0 . .
N2 C10 C9 121.6(5) . .
N2 C10 H10 119.2 . .
C9 C10 H10 119.2 . .
O1 C12 N4 125.6(4) . .
O1 C12 C11 119.6(4) . .
N4 C12 C11 114.7(4) . .
C16 C17 C18 122.5(5) . .
C16 C17 H17 118.8 . .
C18 C17 H17 118.8 . .
O6 C27 N3 126.9(5) . .
O6 C27 C28 121.4(4) . .
N3 C27 C28 111.8(4) . .
C3 C2 C1 119.6(4) . .
C3 C2 H2 120.2 . .
C1 C2 H2 120.2 . .
N1 C1 C2 121.1(5) . .
N1 C1 H1 119.4 . .
C2 C1 H1 119.4 . .
C26 C25 C24 120.3(4) . .
C26 C25 H25 119.8 . .
C24 C25 H25 119.8 . .
C23 C22 C21 122.0(4) . .
C23 C22 H22 119.0 . .
C21 C22 H22 119.0 . .
C23 C24 C25 119.7(5) . .
C23 C24 H24 120.1 . .
C25 C24 H24 120.1 . .
C14 C15 C16 119.8(5) . .
C14 C15 H15 120.1 . .
C16 C15 H15 120.1 . .
H7A O7 H7B 105(5) . .
H9B O9 H9A 100(4) . .
O10A S1A C29A 105.7 . .
O10A S1A C30A 105.4 . .
C29A S1A C30A 100.2 . .
O10B S1B C30B 112.6(9) . .
O10B S1B C29B 106.3(8) . .
C30B S1B C29B 95.9(7) . .
S1B C30B H30D 109.5 . .
S1B C30B H30E 109.5 . .
H30D C30B H30E 109.5 . .
S1B C30B H30F 109.5 . .
H30D C30B H30F 109.5 . .
H30E C30B H30F 109.5 . .
S1B C29B H29D 109.5 . .
S1B C29B H29E 109.5 . .
H29D C29B H29E 109.5 . .
S1B C29B H29F 109.5 . .
H29D C29B H29F 109.5 . .
H29E C29B H29F 109.5 . .
H8A O8 H8B 95(5) . .

loop_
_geom_bond_atom_site_label_1
_geom_bond_atom_site_label_2
_geom_bond_distance
_geom_bond_site_symmetry_2
Cu1 O2 1.976(3) .
Cu1 O5 1.998(3) .
Cu1 N1 2.009(3) .
Cu1 N2 2.007(4) .
Cu1 O1 2.295(3) .
Cu1 O6 2.346(3) .
O2 C11 1.268(6) .
O4 C28 1.237(6) .
O1 C12 1.238(5) .
N3 C27 1.336(6) .
N3 C26 1.417(6) .
N3 H3 0.8600 .
O6 C27 1.230(5) .
O3 C11 1.231(6) .
O5 C28 1.269(5) .
N1 C1 1.340(6) .
N1 C5 1.341(6) .
N2 C10 1.341(6) .
N2 C6 1.354(6) .
N4 C12 1.327(6) .
N4 C13 1.442(6) .
N4 H4 0.8600 .
C6 C7 1.390(7) .
C6 C5 1.484(6) .
C4 C3 1.374(7) .
C4 C5 1.399(6) .
C4 H4A 0.9300 .
C26 C25 1.383(7) .
C26 C21 1.424(6) .
C7 C8 1.370(7) .
C7 H7 0.9300 .
C19 C18 1.502(7) .
C19 C20 1.539(6) 4_666
C19 H19A 0.9700 .
C19 H19B 0.9700 .
C20 C21 1.522(6) .
C20 C19 1.539(6) 4_565
C20 H20A 0.9700 .
C20 H20B 0.9700 .
C13 C14 1.387(7) .
C13 C18 1.394(6) .
C21 C22 1.395(7) .
C16 C17 1.372(8) .
C16 C15 1.383(9) .
C16 H16 0.9300 .
C28 C27 1.546(7) .
C11 C12 1.562(6) .
C9 C8 1.368(9) .
C9 C10 1.382(8) .
C9 H9 0.9300 .
C8 H8 0.9300 .
C3 C2 1.375(8) .
C3 H3A 0.9300 .
C18 C17 1.401(7) .
C14 C15 1.370(9) .
C14 H14 0.9300 .
C23 C22 1.368(7) .
C23 C24 1.391(7) .
C23 H23 0.9300 .
C10 H10 0.9300 .
C17 H17 0.9300 .
C2 C1 1.395(7) .
C2 H2 0.9300 .
C1 H1 0.9300 .
C25 C24 1.390(8) .
C25 H25 0.9300 .
C22 H22 0.9300 .
C24 H24 0.9300 .
C15 H15 0.9300 .
O7 H7A 0.89(2) .
O7 H7B 0.89(2) .
O9 H9B 0.90(2) .
O9 H9A 0.90(2) .
S1A O10A 1.5216 .
S1A C29A 1.7481 .
S1A C30A 1.7691 .
C29A H29A 0.9600 .
C29A H29B 0.9600 .
C29A H29C 0.9600 .
C30A H30A 0.9600 .
C30A H30B 0.9600 .
C30A H30C 0.9600 .
S1B O10B 1.383(14) .
S1B C30B 1.780(15) .
S1B C29B 1.845(16) .
C30B H30D 0.9600 .
C30B H30E 0.9600 .
C30B H30F 0.9600 .
C29B H29D 0.9600 .
C29B H29E 0.9600 .
C29B H29F 0.9600 .
O8 H8A 0.92(2) .
O8 H8B 0.94(2) .

loop_
_geom_hbond_atom_site_label_D
_geom_hbond_atom_site_label_H
_geom_hbond_atom_site_label_A
_geom_hbond_distance_DH
_geom_hbond_distance_HA
_geom_hbond_distance_DA
_geom_hbond_angle_DHA
_geom_hbond_site_symmetry_A
O8 H8A O10A 0.92(2) 1.71(2) 2.627(8) 176(13) .
O8 H8A O10B 0.92(2) 2.70(4) 3.586(13) 161(9) .
O7 H7B O9 0.89(2) 1.84(2) 2.729(7) 178(7) .
O7 H7A O3 0.89(2) 2.15(6) 2.857(6) 136(7) .
N4 H4 O7 0.86 2.14 2.995(5) 172.3 .
O9 H9A O4 0.90(2) 1.92(4) 2.761(6) 154(7) 2
O9 H9B O8 0.90(2) 1.83(3) 2.712(10) 165(7) 3_565
O8 H8B O10A 0.94(2) 1.89(3) 2.824(16) 174(12) 3_565
O8 H8B O10B 0.94(2) 1.55(4) 2.351(14) 140(7) 3_565
C1 H1 O8 0.93 2.69 3.433(9) 137.7 4_666
C8 H8 O8 0.93 2.94 3.652(9) 133.9 1_655
C10 H10 O3 0.93 2.42 3.148(5) 135.2 3_665
